data_1551372
loop_
_publ_author_name
'John R. Frost'
'Conor C. G. Scully'
'Andrei K. Yudin'

_publ_section_title
;
 Oxadiazole grafts in peptide macrocycles
;
_journal_name_full 'Nature Chemistry'
_journal_page_first 1105
_journal_page_last 1111
_journal_paper_doi 10.1038/nchem.2636
_journal_volume 8
_journal_year 2016
_chemical_absolute_configuration rmad
_chemical_formula_moiety 'C28 H39 N7 O5, 1.5(H2 O)'
_chemical_formula_sum 'C28 H42 N7 O6.5'
_chemical_formula_weight 580.68
_space_group_crystal_system tetragonal
_space_group_IT_number 92
_space_group_name_Hall 'P 4abw 2nw'
_space_group_name_H-M_alt 'P 41 21 2'
_atom_sites_solution_hydrogens mixed
_cell_angle_alpha 90
_cell_angle_beta 90
_cell_angle_gamma 90
_cell_formula_units_Z 8
_cell_length_a 10.4819(3)
_cell_length_b 10.4819(3)
_cell_length_c 57.620(2)
_cell_measurement_reflns_used 9218
_cell_measurement_temperature 147(2)
_cell_measurement_theta_max 67.14
_cell_measurement_theta_min 3.07
_cell_volume 6330.7(3)
_computing_cell_refinement APEX2
_computing_data_collection 'APEX2 (Bruker, 2014)'
_computing_data_reduction 'SAINT (Bruker, 2014)'
_computing_molecular_graphics 'PLATON (Spek, 2009)'
_computing_publication_material 'SHELXTL (Sheldrick, 2008)'
_computing_structure_refinement 'SHELXL-2014/7 (Sheldrick, 2015)'
_computing_structure_solution 'SHELXT (Sheldrick, 2008)'
_diffrn_ambient_temperature 147(2)
_diffrn_measured_fraction_theta_full 0.993
_diffrn_measured_fraction_theta_max 0.993
_diffrn_measurement_device_type 'Bruker Kappa APEX-DUO CCD'
_diffrn_measurement_method '\f and \w scans'
_diffrn_radiation_type CuK\a
_diffrn_radiation_wavelength 1.54178
_diffrn_reflns_av_R_equivalents 0.0399
_diffrn_reflns_av_unetI/netI 0.0242
_diffrn_reflns_Laue_measured_fraction_full 0.993
_diffrn_reflns_Laue_measured_fraction_max 0.993
_diffrn_reflns_limit_h_max 12
_diffrn_reflns_limit_h_min -7
_diffrn_reflns_limit_k_max 11
_diffrn_reflns_limit_k_min -12
_diffrn_reflns_limit_l_max 68
_diffrn_reflns_limit_l_min -68
_diffrn_reflns_number 36843
_diffrn_reflns_point_group_measured_fraction_full 0.987
_diffrn_reflns_point_group_measured_fraction_max 0.987
_diffrn_reflns_theta_full 67.215
_diffrn_reflns_theta_max 67.215
_diffrn_reflns_theta_min 3.068
_diffrn_source 'Bruker ImuS with multi-layer optics'
_exptl_absorpt_coefficient_mu 0.724
_exptl_absorpt_correction_T_max 0.7529
_exptl_absorpt_correction_T_min 0.6702
_exptl_absorpt_correction_type multi-scan
_exptl_absorpt_process_details 'SADABS (Sheldrick, 1996)'
_exptl_crystal_colour colourless
_exptl_crystal_density_diffrn 1.219
_exptl_crystal_description plate
_exptl_crystal_F_000 2488
_exptl_crystal_size_max 0.350
_exptl_crystal_size_mid 0.200
_exptl_crystal_size_min 0.010
_refine_diff_density_max 0.352
_refine_diff_density_min -0.198
_refine_diff_density_rms 0.037
_refine_ls_abs_structure_details
; 
 Flack x determined using 2079 quotients [(I+)-(I-)]/[(I+)+(I-)] 
 (Parsons, Flack and Wagner, Acta Cryst. B69 (2013) 249-259). 
;
_refine_ls_abs_structure_Flack 0.12(6)
_refine_ls_extinction_coef .
_refine_ls_extinction_method none
_refine_ls_goodness_of_fit_ref 1.082
_refine_ls_hydrogen_treatment mixed
_refine_ls_matrix_type full
_refine_ls_number_parameters 438
_refine_ls_number_reflns 5613
_refine_ls_number_restraints 23
_refine_ls_restrained_S_all 1.100
_refine_ls_R_factor_all 0.0399
_refine_ls_R_factor_gt 0.0386
_refine_ls_shift/su_max 0.001
_refine_ls_shift/su_mean 0.000
_refine_ls_structure_factor_coef Fsqd
_refine_ls_weighting_details 'w=1/[\s^2^(Fo^2^)+(0.0488P)^2^+1.8247P] where P=(Fo^2^+2Fc^2^)/3'
_refine_ls_weighting_scheme calc
_refine_ls_wR_factor_gt 0.0992
_refine_ls_wR_factor_ref 0.1000
_reflns_Friedel_coverage 0.651
_reflns_Friedel_fraction_full 0.977
_reflns_Friedel_fraction_max 0.977
_reflns_number_gt 5426
_reflns_number_total 5613
_reflns_threshold_expression 'I > 2\s(I)'
_cod_data_source_file nchem.2636-s2.cif
_cod_data_source_block d15126
_cod_original_cell_volume 6330.7(4)
_cod_original_formula_sum 'C28 H42 N7 O6.50'
_cod_database_code 1551372
_shelx_space_group_comment
; 
The symmetry employed for this shelxl refinement is uniquely defined 
by the following loop, which should always be used as a source of 
symmetry information in preference to the above space-group names. 
They are only intended as comments. 
;
_shelx_estimated_absorpt_t_min 0.786
_shelx_estimated_absorpt_t_max 0.993

loop_
_space_group_symop_operation_xyz
'x, y, z'
'-x, -y, z+1/2'
'-y+1/2, x+1/2, z+1/4'
'y+1/2, -x+1/2, z+3/4'
'-x+1/2, y+1/2, -z+1/4'
'x+1/2, -y+1/2, -z+3/4'
'y, x, -z'
'-y, -x, -z+1/2'

loop_
_atom_site_label
_atom_site_type_symbol
_atom_site_fract_x
_atom_site_fract_y
_atom_site_fract_z
_atom_site_U_iso_or_equiv
_atom_site_adp_type
_atom_site_occupancy
_atom_site_site_symmetry_order
_atom_site_calc_flag
_atom_site_refinement_flags_posn
_atom_site_refinement_flags_adp
_atom_site_refinement_flags_occupancy
_atom_site_disorder_assembly
_atom_site_disorder_group
O1 O 0.54188(14) 0.58445(15) 0.44955(3) 0.0302(4) Uani 1 1 d . . . . .
O2 O 0.94283(15) 0.68975(17) 0.49255(3) 0.0358(4) Uani 1 1 d . . . . .
O3 O 1.03827(19) 0.4176(2) 0.44204(3) 0.0530(6) Uani 1 1 d . . . . .
O4 O 0.71191(17) 0.38134(17) 0.43721(3) 0.0353(4) Uani 1 1 d . . . . .
O5 O 0.4620(2) 0.2869(2) 0.37543(3) 0.0597(6) Uani 1 1 d . . . . .
N1 N 0.3855(2) 0.6504(2) 0.47175(4) 0.0409(5) Uani 1 1 d . . . . .
N2 N 0.50053(19) 0.7072(2) 0.47955(4) 0.0365(5) Uani 1 1 d . . . . .
N3 N 0.80295(17) 0.58307(19) 0.46989(3) 0.0268(4) Uani 1 1 d . . . . .
N4 N 0.93817(19) 0.3565(2) 0.47475(4) 0.0313(4) Uani 1 1 d . . . . .
N5 N 0.8544(2) 0.2531(2) 0.41948(4) 0.0371(5) Uani 1 1 d . . . . .
N6 N 0.5732(2) 0.4199(2) 0.39870(4) 0.0471(6) Uani 1 1 d . . . . .
C2 C 0.4150(2) 0.5804(2) 0.45436(4) 0.0347(5) Uani 1 1 d . . . . .
C3 C 0.5881(2) 0.6649(2) 0.46615(4) 0.0251(5) Uani 1 1 d . . . . .
C4 C 0.7265(2) 0.6957(2) 0.46494(4) 0.0265(5) Uani 1 1 d . . . . .
H4A H 0.7458 0.7618 0.4769 0.032 Uiso 1 1 calc R U . . .
C5 C 0.9066(2) 0.5899(2) 0.48334(4) 0.0278(5) Uani 1 1 d . . . . .
C6 C 0.9795(2) 0.4670(2) 0.48785(4) 0.0329(5) Uani 1 1 d . . . . .
H6A H 1.0707 0.4823 0.4844 0.040 Uiso 1 1 calc R U . . .
H6B H 0.9728 0.4466 0.5046 0.040 Uiso 1 1 calc R U . . .
C7 C 0.9706(2) 0.3414(3) 0.45251(4) 0.0349(5) Uani 1 1 d . . . . .
C9 C 0.7543(2) 0.3312(2) 0.41950(4) 0.0336(5) Uani 1 1 d . . . . .
C10 C 0.6946(3) 0.3570(3) 0.39600(5) 0.0520(8) Uani 1 1 d . . . . .
H10A H 0.7524 0.4114 0.3867 0.062 Uiso 1 1 calc R U . . .
H10B H 0.6826 0.2754 0.3876 0.062 Uiso 1 1 calc R U . . .
C11 C 0.4655(3) 0.3768(3) 0.38936(5) 0.0487(7) Uani 1 1 d D . . . .
C13 C 0.3703(3) 0.3561(3) 0.44398(6) 0.0526(8) Uani 1 1 d . . . . .
H13A H 0.3135 0.3002 0.4348 0.063 Uiso 1 1 calc R U . A 1
H13B H 0.4590 0.3403 0.4388 0.063 Uiso 1 1 calc R U . A 1
C14 C 0.3589(4) 0.3212(3) 0.46920(7) 0.0687(10) Uani 1 1 d . . . . .
H14A H 0.3705 0.2290 0.4710 0.103 Uiso 1 1 calc R U . . .
H14B H 0.2742 0.3454 0.4749 0.103 Uiso 1 1 calc R U . . .
H14C H 0.4244 0.3664 0.4781 0.103 Uiso 1 1 calc R U . . .
C15 C 0.7601(2) 0.7505(2) 0.44097(4) 0.0338(5) Uani 1 1 d . . . . .
H15A H 0.8494 0.7812 0.4412 0.041 Uiso 1 1 calc R U . . .
H15B H 0.7537 0.6819 0.4292 0.041 Uiso 1 1 calc R U . . .
C16 C 0.6736(2) 0.8586(2) 0.43416(4) 0.0347(5) Uani 1 1 d . . . . .
C17 C 0.5902(3) 0.8472(3) 0.41563(4) 0.0406(6) Uani 1 1 d . . . . .
H17A H 0.5876 0.7699 0.4070 0.049 Uiso 1 1 calc R U . . .
C18 C 0.5106(3) 0.9468(3) 0.40948(5) 0.0499(7) Uani 1 1 d . . . . .
H18A H 0.4542 0.9379 0.3967 0.060 Uiso 1 1 calc R U . . .
C19 C 0.5132(3) 1.0587(3) 0.42190(6) 0.0540(8) Uani 1 1 d . . . . .
H19A H 0.4598 1.1278 0.4175 0.065 Uiso 1 1 calc R U . . .
C20 C 0.5931(3) 1.0709(3) 0.44080(6) 0.0514(7) Uani 1 1 d . . . . .
H20A H 0.5931 1.1474 0.4496 0.062 Uiso 1 1 calc R U . . .
C21 C 0.6731(3) 0.9715(3) 0.44686(5) 0.0427(6) Uani 1 1 d . . . . .
H21A H 0.7284 0.9803 0.4598 0.051 Uiso 1 1 calc R U . . .
C8 C 0.9204(3) 0.2211(3) 0.44095(4) 0.0389(6) Uani 0.656(5) 1 d D . P B 1
H8 H 0.8562 0.1824 0.4517 0.047 Uiso 0.656(5) 1 calc R U P B 1
C22 C 1.0203(5) 0.1167(5) 0.43536(10) 0.0487(13) Uani 0.656(5) 1 d D . P B 1
H22A H 0.9758 0.0432 0.4282 0.058 Uiso 0.656(5) 1 calc R U P B 1
H22B H 1.0807 0.1509 0.4237 0.058 Uiso 0.656(5) 1 calc R U P B 1
C23 C 1.0969(4) 0.0687(5) 0.45623(9) 0.0601(15) Uani 0.656(5) 1 d D . P B 1
H23 H 1.1378 0.1444 0.4637 0.072 Uiso 0.656(5) 1 calc R U P B 1
C24 C 1.0172(5) 0.0041(6) 0.47405(13) 0.0774(19) Uani 0.656(5) 1 d D . P B 1
H24A H 0.9499 0.0623 0.4793 0.116 Uiso 0.656(5) 1 calc R U P B 1
H24B H 1.0707 -0.0199 0.4873 0.116 Uiso 0.656(5) 1 calc R U P B 1
H24C H 0.9785 -0.0726 0.4673 0.116 Uiso 0.656(5) 1 calc R U P B 1
C25 C 1.2024(6) -0.0177(7) 0.44767(14) 0.095(2) Uani 0.656(5) 1 d D . P B 1
H25A H 1.2535 0.0275 0.4360 0.143 Uiso 0.656(5) 1 calc R U P B 1
H25B H 1.1650 -0.0943 0.4407 0.143 Uiso 0.656(5) 1 calc R U P B 1
H25C H 1.2569 -0.0423 0.4607 0.143 Uiso 0.656(5) 1 calc R U P B 1
C8A C 0.9204(3) 0.2211(3) 0.44095(4) 0.0389(6) Uani 0.344(5) 1 d D . P B 2
H8A H 0.8675 0.1676 0.4516 0.047 Uiso 0.344(5) 1 calc R U P B 2
C22A C 1.0510(7) 0.1589(7) 0.43511(18) 0.044(3) Uiso 0.344(5) 1 d D . P B 2
H22C H 1.0829 0.1925 0.4201 0.053 Uiso 0.344(5) 1 calc R U P B 2
H22D H 1.1139 0.1805 0.4473 0.053 Uiso 0.344(5) 1 calc R U P B 2
C23A C 1.0358(8) 0.0137(7) 0.43356(13) 0.050(2) Uiso 0.344(5) 1 d D . P B 2
H23A H 0.9487 -0.0035 0.4272 0.060 Uiso 0.344(5) 1 calc R U P B 2
C24A C 1.1288(12) -0.0470(11) 0.41748(19) 0.087(4) Uiso 0.344(5) 1 d D . P B 2
H24D H 1.1220 -0.0073 0.4021 0.131 Uiso 0.344(5) 1 calc R U P B 2
H24E H 1.1102 -0.1384 0.4162 0.131 Uiso 0.344(5) 1 calc R U P B 2
H24F H 1.2154 -0.0353 0.4235 0.131 Uiso 0.344(5) 1 calc R U P B 2
C25A C 1.0406(12) -0.0432(11) 0.45743(16) 0.077(3) Uiso 0.344(5) 1 d D . P B 2
H25D H 0.9749 -0.0037 0.4672 0.115 Uiso 0.344(5) 1 calc R U P B 2
H25E H 1.1248 -0.0277 0.4643 0.115 Uiso 0.344(5) 1 calc R U P B 2
H25F H 1.0254 -0.1353 0.4565 0.115 Uiso 0.344(5) 1 calc R U P B 2
C1 C 0.3360(2) 0.4956(3) 0.43913(6) 0.0488(7) Uani 0.875(9) 1 d D . P C 1
H1A H 0.2438 0.5092 0.4428 0.059 Uiso 0.875(9) 1 calc R U P C 1
N7 N 0.3604(3) 0.5363(3) 0.41512(5) 0.0507(10) Uani 0.875(9) 1 d D . P C 1
C12 C 0.3444(4) 0.4460(5) 0.39564(7) 0.0676(15) Uani 0.875(9) 1 d D . P C 1
H12A H 0.2759 0.3830 0.3994 0.081 Uiso 0.875(9) 1 calc R U P C 1
C26 C 0.3022(6) 0.5301(4) 0.37459(8) 0.078(2) Uani 0.875(9) 1 d D . P C 1
H26A H 0.3540 0.5106 0.3607 0.094 Uiso 0.875(9) 1 calc R U P C 1
H26B H 0.2110 0.5161 0.3709 0.094 Uiso 0.875(9) 1 calc R U P C 1
C27 C 0.3250(5) 0.6663(4) 0.38275(7) 0.0728(16) Uani 0.875(9) 1 d D . P C 1
H27A H 0.2665 0.7269 0.3750 0.087 Uiso 0.875(9) 1 calc R U P C 1
H27B H 0.4142 0.6932 0.3800 0.087 Uiso 0.875(9) 1 calc R U P C 1
C28 C 0.2960(5) 0.6560(4) 0.40889(8) 0.0660(16) Uani 0.875(9) 1 d D . P C 1
H28A H 0.3318 0.7292 0.4176 0.079 Uiso 0.875(9) 1 calc R U P C 1
H28B H 0.2030 0.6508 0.4118 0.079 Uiso 0.875(9) 1 calc R U P C 1
C1A C 0.3360(2) 0.4956(3) 0.43913(6) 0.0488(7) Uani 0.125(9) 1 d D . P C 2
H1AA H 0.2429 0.5111 0.4416 0.059 Uiso 0.125(9) 1 calc R U P C 2
N7A N 0.3757(16) 0.5357(18) 0.41570(14) 0.044(5) Uiso 0.125(9) 1 d D U P C 2
C12A C 0.3518(17) 0.4458(19) 0.3964(2) 0.044(5) Uiso 0.125(9) 1 d D U P C 2
H12B H 0.3098 0.3762 0.4055 0.052 Uiso 0.125(9) 1 calc R U P C 2
C26A C 0.2310(18) 0.5009(16) 0.3844(4) 0.044(5) Uiso 0.125(9) 1 d D U P C 2
H26C H 0.2281 0.4774 0.3677 0.052 Uiso 0.125(9) 1 calc R U P C 2
H26D H 0.1521 0.4708 0.3921 0.052 Uiso 0.125(9) 1 calc R U P C 2
C27A C 0.248(2) 0.6436(15) 0.3875(3) 0.044(5) Uiso 0.125(9) 1 d D U P C 2
H27C H 0.1645 0.6864 0.3888 0.052 Uiso 0.125(9) 1 calc R U P C 2
H27D H 0.2944 0.6802 0.3740 0.052 Uiso 0.125(9) 1 calc R U P C 2
C28A C 0.325(3) 0.6615(13) 0.4096(3) 0.044(5) Uiso 0.125(9) 1 d D U P C 2
H28C H 0.3961 0.7225 0.4070 0.052 Uiso 0.125(9) 1 calc R U P C 2
H28D H 0.2705 0.6946 0.4222 0.052 Uiso 0.125(9) 1 calc R U P C 2
O1W O 1.19896(19) 0.7442(2) 0.50501(4) 0.0464(5) Uani 1 1 d . . . . .
H1WA H 1.121(4) 0.733(4) 0.5015(6) 0.066(11) Uiso 1 1 d . . . . .
H1WB H 1.242(4) 0.707(4) 0.4946(7) 0.066(11) Uiso 1 1 d . . . . .
O2W O 1.0154(5) 0.4741(4) 0.39465(6) 0.0622(13) Uani 0.5 1 d . . P . .
H2WA H 1.0222 0.4575 0.4089 0.093 Uiso 0.5 1 d R U P . .
H2WB H 1.0004 0.4017 0.3890 0.093 Uiso 0.5 1 d R U P . .
H3N H 0.780(3) 0.511(3) 0.4628(5) 0.031(7) Uiso 1 1 d . . . . .
H4N H 0.881(3) 0.307(3) 0.4808(5) 0.045(8) Uiso 1 1 d . . . . .
H5N H 0.888(3) 0.227(3) 0.4064(5) 0.047(8) Uiso 1 1 d . . . . .
H6N H 0.557(3) 0.479(4) 0.4090(6) 0.065(10) Uiso 1 1 d . . . . .

loop_
_atom_site_aniso_label
_atom_site_aniso_U_11
_atom_site_aniso_U_22
_atom_site_aniso_U_33
_atom_site_aniso_U_23
_atom_site_aniso_U_13
_atom_site_aniso_U_12
O1 0.0220(8) 0.0306(8) 0.0379(8) -0.0108(7) 0.0002(6) -0.0006(6)
O2 0.0243(8) 0.0408(10) 0.0424(9) -0.0105(8) -0.0017(7) -0.0054(7)
O3 0.0406(11) 0.0769(15) 0.0414(10) -0.0075(10) 0.0073(9) -0.0261(11)
O4 0.0341(9) 0.0400(9) 0.0319(8) -0.0125(7) -0.0016(7) 0.0070(8)
O5 0.0782(16) 0.0514(13) 0.0496(11) -0.0231(10) -0.0321(11) 0.0150(12)
N1 0.0220(10) 0.0481(13) 0.0527(13) -0.0149(11) 0.0046(9) -0.0036(9)
N2 0.0248(10) 0.0473(12) 0.0374(10) -0.0127(10) 0.0038(8) -0.0042(9)
N3 0.0238(9) 0.0273(10) 0.0293(9) -0.0043(8) -0.0013(8) -0.0023(8)
N4 0.0277(10) 0.0314(11) 0.0349(10) -0.0014(9) 0.0033(8) 0.0019(9)
N5 0.0335(11) 0.0392(12) 0.0384(11) -0.0166(9) 0.0048(9) 0.0022(9)
N6 0.0518(14) 0.0506(14) 0.0390(12) -0.0168(11) -0.0147(11) 0.0092(12)
C2 0.0210(11) 0.0343(13) 0.0489(14) -0.0093(11) 0.0010(10) -0.0018(10)
C3 0.0247(11) 0.0255(11) 0.0253(10) -0.0043(9) -0.0004(9) -0.0009(9)
C4 0.0229(11) 0.0267(11) 0.0298(11) -0.0057(9) 0.0009(9) -0.0020(9)
C5 0.0212(11) 0.0359(13) 0.0261(10) -0.0033(9) 0.0039(9) -0.0043(10)
C6 0.0250(11) 0.0410(14) 0.0328(11) -0.0014(10) -0.0028(9) 0.0011(10)
C7 0.0224(11) 0.0434(14) 0.0388(12) -0.0022(11) 0.0009(10) 0.0019(11)
C9 0.0337(13) 0.0324(12) 0.0347(12) -0.0112(10) 0.0003(10) -0.0016(10)
C10 0.0514(18) 0.070(2) 0.0343(13) -0.0165(14) -0.0047(12) 0.0121(15)
C11 0.0628(19) 0.0430(15) 0.0404(13) -0.0113(12) -0.0261(13) 0.0123(14)
C13 0.0344(15) 0.0405(16) 0.083(2) -0.0186(15) 0.0022(14) -0.0068(12)
C14 0.063(2) 0.0510(19) 0.092(3) -0.0055(18) 0.016(2) -0.0045(16)
C15 0.0312(13) 0.0332(13) 0.0369(12) 0.0002(10) 0.0089(10) -0.0015(10)
C16 0.0328(13) 0.0317(13) 0.0395(12) 0.0066(10) 0.0111(10) -0.0034(10)
C17 0.0464(15) 0.0400(14) 0.0354(12) 0.0061(11) 0.0061(11) 0.0014(12)
C18 0.0517(17) 0.0513(17) 0.0465(15) 0.0137(13) -0.0006(13) 0.0049(14)
C19 0.0490(17) 0.0381(15) 0.075(2) 0.0146(15) 0.0025(15) 0.0063(14)
C20 0.0459(16) 0.0312(14) 0.077(2) 0.0012(14) 0.0040(15) -0.0003(13)
C21 0.0379(14) 0.0346(14) 0.0554(16) 0.0008(12) 0.0037(12) -0.0041(11)
C8 0.0354(14) 0.0376(14) 0.0436(13) -0.0074(11) 0.0035(11) 0.0080(12)
C22 0.038(2) 0.031(3) 0.077(3) -0.014(2) 0.011(2) 0.010(2)
C23 0.040(2) 0.042(3) 0.099(4) 0.001(3) 0.004(3) 0.012(2)
C24 0.052(3) 0.062(3) 0.118(5) 0.017(3) -0.001(3) 0.016(3)
C25 0.061(4) 0.080(4) 0.145(6) 0.002(4) 0.011(4) 0.036(3)
C8A 0.0354(14) 0.0376(14) 0.0436(13) -0.0074(11) 0.0035(11) 0.0080(12)
C1 0.0221(12) 0.0424(15) 0.082(2) -0.0248(15) -0.0070(13) -0.0017(11)
N7 0.0421(17) 0.0444(17) 0.0655(19) -0.0262(14) -0.0284(14) 0.0135(13)
C12 0.060(2) 0.059(2) 0.084(3) -0.041(2) -0.050(2) 0.0189(18)
C26 0.091(4) 0.074(3) 0.070(3) -0.029(2) -0.052(3) 0.041(3)
C27 0.088(4) 0.066(3) 0.064(2) -0.018(2) -0.047(2) 0.029(2)
C28 0.053(3) 0.048(2) 0.096(3) -0.032(2) -0.040(2) 0.0214(19)
C1A 0.0221(12) 0.0424(15) 0.082(2) -0.0248(15) -0.0070(13) -0.0017(11)
O1W 0.0239(9) 0.0623(13) 0.0528(11) -0.0253(10) 0.0013(9) -0.0036(9)
O2W 0.107(4) 0.053(2) 0.0262(16) 0.0011(17) 0.008(2) -0.038(3)

loop_
_atom_type_symbol
_atom_type_description
_atom_type_scat_dispersion_real
_atom_type_scat_dispersion_imag
_atom_type_scat_source
C C 0.0181 0.0091 'International Tables Vol C Tables 4.2.6.8 and 6.1.1.4'
H H 0.0000 0.0000 'International Tables Vol C Tables 4.2.6.8 and 6.1.1.4'
N N 0.0311 0.0180 'International Tables Vol C Tables 4.2.6.8 and 6.1.1.4'
O O 0.0492 0.0322 'International Tables Vol C Tables 4.2.6.8 and 6.1.1.4'

loop_
_geom_angle_atom_site_label_1
_geom_angle_atom_site_label_2
_geom_angle_atom_site_label_3
_geom_angle
_geom_angle_site_symmetry_1
_geom_angle_site_symmetry_3
C2 O1 C3 102.95(17) . .
C2 N1 N2 106.44(19) . .
C3 N2 N1 105.86(18) . .
C5 N3 C4 121.2(2) . .
C5 N3 H3N 122.2(17) . .
C4 N3 H3N 116.4(18) . .
C7 N4 C6 121.3(2) . .
C7 N4 H4N 120(2) . .
C6 N4 H4N 118(2) . .
C9 N5 C8A 121.0(2) . .
C9 N5 C8 121.0(2) . .
C9 N5 H5N 121(2) . .
C8A N5 H5N 118(2) . .
C8 N5 H5N 118(2) . .
C11 N6 C10 123.4(2) . .
C11 N6 H6N 110(2) . .
C10 N6 H6N 125(2) . .
N1 C2 O1 112.2(2) . .
N1 C2 C1A 131.7(2) . .
O1 C2 C1A 116.1(2) . .
N1 C2 C1 131.7(2) . .
O1 C2 C1 116.1(2) . .
N2 C3 O1 112.5(2) . .
N2 C3 C4 130.8(2) . .
O1 C3 C4 116.59(18) . .
N3 C4 C3 110.61(19) . .
N3 C4 C15 110.68(18) . .
C3 C4 C15 110.29(19) . .
N3 C4 H4A 108.4 . .
C3 C4 H4A 108.4 . .
C15 C4 H4A 108.4 . .
O2 C5 N3 123.0(2) . .
O2 C5 C6 119.4(2) . .
N3 C5 C6 117.5(2) . .
N4 C6 C5 116.01(19) . .
N4 C6 H6A 108.3 . .
C5 C6 H6A 108.3 . .
N4 C6 H6B 108.3 . .
C5 C6 H6B 108.3 . .
H6A C6 H6B 107.4 . .
O3 C7 N4 122.8(2) . .
O3 C7 C8A 121.6(2) . .
N4 C7 C8A 115.5(2) . .
O3 C7 C8 121.6(2) . .
N4 C7 C8 115.5(2) . .
O4 C9 N5 123.2(2) . .
O4 C9 C10 121.0(2) . .
N5 C9 C10 115.7(2) . .
N6 C10 C9 110.5(2) . .
N6 C10 H10A 109.6 . .
C9 C10 H10A 109.6 . .
N6 C10 H10B 109.6 . .
C9 C10 H10B 109.6 . .
H10A C10 H10B 108.1 . .
O5 C11 N6 123.1(3) . .
O5 C11 C12A 122.4(9) . .
N6 C11 C12A 114.5(9) . .
O5 C11 C12 119.8(3) . .
N6 C11 C12 117.0(3) . .
C14 C13 C1A 113.0(3) . .
C14 C13 C1 113.0(3) . .
C14 C13 H13A 109.0 . .
C1 C13 H13A 109.0 . .
C14 C13 H13B 109.0 . .
C1 C13 H13B 109.0 . .
H13A C13 H13B 107.8 . .
C13 C14 H14A 109.5 . .
C13 C14 H14B 109.5 . .
H14A C14 H14B 109.5 . .
C13 C14 H14C 109.5 . .
H14A C14 H14C 109.5 . .
H14B C14 H14C 109.5 . .
C16 C15 C4 112.22(19) . .
C16 C15 H15A 109.2 . .
C4 C15 H15A 109.2 . .
C16 C15 H15B 109.2 . .
C4 C15 H15B 109.2 . .
H15A C15 H15B 107.9 . .
C17 C16 C21 118.4(3) . .
C17 C16 C15 121.1(2) . .
C21 C16 C15 120.4(2) . .
C18 C17 C16 120.9(3) . .
C18 C17 H17A 119.6 . .
C16 C17 H17A 119.6 . .
C19 C18 C17 119.9(3) . .
C19 C18 H18A 120.0 . .
C17 C18 H18A 120.0 . .
C18 C19 C20 120.1(3) . .
C18 C19 H19A 119.9 . .
C20 C19 H19A 119.9 . .
C19 C20 C21 119.9(3) . .
C19 C20 H20A 120.1 . .
C21 C20 H20A 120.1 . .
C20 C21 C16 120.7(3) . .
C20 C21 H21A 119.7 . .
C16 C21 H21A 119.7 . .
N5 C8 C7 110.2(2) . .
N5 C8 C22 107.9(3) . .
C7 C8 C22 116.3(3) . .
N5 C8 H8 107.3 . .
C7 C8 H8 107.3 . .
C22 C8 H8 107.3 . .
C23 C22 C8 115.0(4) . .
C23 C22 H22A 108.5 . .
C8 C22 H22A 108.5 . .
C23 C22 H22B 108.5 . .
C8 C22 H22B 108.5 . .
H22A C22 H22B 107.5 . .
C24 C23 C25 111.3(5) . .
C24 C23 C22 113.4(4) . .
C25 C23 C22 108.9(5) . .
C24 C23 H23 107.7 . .
C25 C23 H23 107.7 . .
C22 C23 H23 107.7 . .
C23 C24 H24A 109.5 . .
C23 C24 H24B 109.5 . .
H24A C24 H24B 109.5 . .
C23 C24 H24C 109.5 . .
H24A C24 H24C 109.5 . .
H24B C24 H24C 109.5 . .
C23 C25 H25A 109.5 . .
C23 C25 H25B 109.5 . .
H25A C25 H25B 109.5 . .
C23 C25 H25C 109.5 . .
H25A C25 H25C 109.5 . .
H25B C25 H25C 109.5 . .
N5 C8A C7 110.2(2) . .
N5 C8A C22A 109.4(4) . .
C7 C8A C22A 98.0(4) . .
N5 C8A H8A 112.8 . .
C7 C8A H8A 112.8 . .
C22A C8A H8A 112.8 . .
C23A C22A C8A 109.7(6) . .
C23A C22A H22C 109.7 . .
C8A C22A H22C 109.7 . .
C23A C22A H22D 109.7 . .
C8A C22A H22D 109.7 . .
H22C C22A H22D 108.2 . .
C24A C23A C25A 112.3(7) . .
C24A C23A C22A 113.1(7) . .
C25A C23A C22A 109.7(7) . .
C24A C23A H23A 107.1 . .
C25A C23A H23A 107.1 . .
C22A C23A H23A 107.1 . .
C23A C24A H24D 109.5 . .
C23A C24A H24E 109.5 . .
H24D C24A H24E 109.5 . .
C23A C24A H24F 109.5 . .
H24D C24A H24F 109.5 . .
H24E C24A H24F 109.5 . .
C23A C25A H25D 109.5 . .
C23A C25A H25E 109.5 . .
H25D C25A H25E 109.5 . .
C23A C25A H25F 109.5 . .
H25D C25A H25F 109.5 . .
H25E C25A H25F 109.5 . .
N7 C1 C2 106.4(2) . .
N7 C1 C13 114.1(3) . .
C2 C1 C13 109.2(2) . .
N7 C1 H1A 109.0 . .
C2 C1 H1A 109.0 . .
C13 C1 H1A 109.0 . .
C28 N7 C1 113.5(3) . .
C28 N7 C12 108.0(2) . .
C1 N7 C12 120.6(3) . .
N7 C12 C11 113.3(3) . .
N7 C12 C26 105.1(3) . .
C11 C12 C26 108.9(4) . .
N7 C12 H12A 109.8 . .
C11 C12 H12A 109.8 . .
C26 C12 H12A 109.8 . .
C27 C26 C12 104.1(3) . .
C27 C26 H26A 110.9 . .
C12 C26 H26A 110.9 . .
C27 C26 H26B 110.9 . .
C12 C26 H26B 110.9 . .
H26A C26 H26B 108.9 . .
C26 C27 C28 101.8(4) . .
C26 C27 H27A 111.4 . .
C28 C27 H27A 111.4 . .
C26 C27 H27B 111.4 . .
C28 C27 H27B 111.4 . .
H27A C27 H27B 109.3 . .
N7 C28 C27 102.0(3) . .
N7 C28 H28A 111.4 . .
C27 C28 H28A 111.4 . .
N7 C28 H28B 111.4 . .
C27 C28 H28B 111.4 . .
H28A C28 H28B 109.2 . .
N7A C1A C2 102.2(7) . .
N7A C1A C13 111.9(8) . .
C2 C1A C13 109.2(2) . .
N7A C1A H1AA 111.1 . .
C2 C1A H1AA 111.1 . .
C13 C1A H1AA 111.1 . .
C28A N7A C1A 112.1(9) . .
C28A N7A C12A 109.4(6) . .
C1A N7A C12A 117.3(9) . .
C11 C12A N7A 112.8(14) . .
C11 C12A C26A 136.9(12) . .
N7A C12A C26A 103.6(7) . .
C11 C12A H12B 98.3 . .
N7A C12A H12B 98.3 . .
C26A C12A H12B 98.3 . .
C27A C26A C12A 102.5(7) . .
C27A C26A H26C 111.3 . .
C12A C26A H26C 111.3 . .
C27A C26A H26D 111.3 . .
C12A C26A H26D 111.3 . .
H26C C26A H26D 109.2 . .
C26A C27A C28A 106.5(7) . .
C26A C27A H27C 110.4 . .
C28A C27A H27C 110.4 . .
C26A C27A H27D 110.4 . .
C28A C27A H27D 110.4 . .
H27C C27A H27D 108.6 . .
N7A C28A C27A 106.3(6) . .
N7A C28A H28C 110.5 . .
C27A C28A H28C 110.5 . .
N7A C28A H28D 110.5 . .
C27A C28A H28D 110.5 . .
H28C C28A H28D 108.7 . .
H1WA O1W H1WB 106(4) . .
H2WA O2W H2WB 101.8 . .

loop_
_geom_bond_atom_site_label_1
_geom_bond_atom_site_label_2
_geom_bond_distance
_geom_bond_site_symmetry_2
O1 C2 1.359(3) .
O1 C3 1.364(3) .
O2 C5 1.233(3) .
O3 C7 1.227(3) .
O4 C9 1.231(3) .
O5 C11 1.238(3) .
N1 C2 1.280(3) .
N1 N2 1.418(3) .
N2 C3 1.279(3) .
N3 C5 1.337(3) .
N3 C4 1.455(3) .
N3 H3N 0.89(3) .
N4 C7 1.335(3) .
N4 C6 1.449(3) .
N4 H4N 0.87(3) .
N5 C9 1.331(3) .
N5 C8A 1.456(3) .
N5 C8 1.456(3) .
N5 H5N 0.88(3) .
N6 C11 1.330(4) .
N6 C10 1.442(4) .
N6 H6N 0.88(4) .
C2 C1A 1.499(4) .
C2 C1 1.499(4) .
C3 C4 1.487(3) .
C4 C15 1.537(3) .
C4 H4A 1.0000 .
C5 C6 1.520(3) .
C6 H6A 0.9900 .
C6 H6B 0.9900 .
C7 C8A 1.519(4) .
C7 C8 1.519(4) .
C9 C10 1.516(4) .
C10 H10A 0.9900 .
C10 H10B 0.9900 .
C11 C12A 1.452(11) .
C11 C12 1.507(5) .
C13 C14 1.504(5) .
C13 C1A 1.531(4) .
C13 C1 1.531(4) .
C13 H13A 0.9900 .
C13 H13B 0.9900 .
C14 H14A 0.9800 .
C14 H14B 0.9800 .
C14 H14C 0.9800 .
C15 C16 1.503(4) .
C15 H15A 0.9900 .
C15 H15B 0.9900 .
C16 C17 1.385(4) .
C16 C21 1.391(4) .
C17 C18 1.382(4) .
C17 H17A 0.9500 .
C18 C19 1.374(4) .
C18 H18A 0.9500 .
C19 C20 1.380(5) .
C19 H19A 0.9500 .
C20 C21 1.383(4) .
C20 H20A 0.9500 .
C21 H21A 0.9500 .
C8 C22 1.548(4) .
C8 H8 1.0000 .
C22 C23 1.531(7) .
C22 H22A 0.9900 .
C22 H22B 0.9900 .
C23 C24 1.487(7) .
C23 C25 1.512(6) .
C23 H23 1.0000 .
C24 H24A 0.9800 .
C24 H24B 0.9800 .
C24 H24C 0.9800 .
C25 H25A 0.9800 .
C25 H25B 0.9800 .
C25 H25C 0.9800 .
C8A C22A 1.552(6) .
C8A H8A 1.0000 .
C22A C23A 1.534(8) .
C22A H22C 0.9900 .
C22A H22D 0.9900 .
C23A C24A 1.488(9) .
C23A C25A 1.500(8) .
C23A H23A 1.0000 .
C24A H24D 0.9800 .
C24A H24E 0.9800 .
C24A H24F 0.9800 .
C25A H25D 0.9800 .
C25A H25E 0.9800 .
C25A H25F 0.9800 .
C1 N7 1.470(4) .
C1 H1A 1.0000 .
N7 C28 1.469(4) .
N7 C12 1.478(4) .
C12 C26 1.563(6) .
C12 H12A 1.0000 .
C26 C27 1.523(6) .
C26 H26A 0.9900 .
C26 H26B 0.9900 .
C27 C28 1.540(7) .
C27 H27A 0.9900 .
C27 H27B 0.9900 .
C28 H28A 0.9900 .
C28 H28B 0.9900 .
C1A N7A 1.474(7) .
C1A H1AA 1.0000 .
N7A C28A 1.462(7) .
N7A C12A 1.480(7) .
C12A C26A 1.555(8) .
C12A H12B 1.0000 .
C26A C27A 1.517(8) .
C26A H26C 0.9900 .
C26A H26D 0.9900 .
C27A C28A 1.521(9) .
C27A H27C 0.9900 .
C27A H27D 0.9900 .
C28A H28C 0.9900 .
C28A H28D 0.9900 .
O1W H1WA 0.85(4) .
O1W H1WB 0.85(4) .
O2W H2WA 0.8401 .
O2W H2WB 0.8400 .

loop_
_geom_hbond_atom_site_label_D
_geom_hbond_atom_site_label_H
_geom_hbond_atom_site_label_A
_geom_hbond_distance_DH
_geom_hbond_distance_HA
_geom_hbond_distance_DA
_geom_hbond_angle_DHA
_geom_hbond_site_symmetry_A
O1W H1WA O2 0.85(4) 1.99(4) 2.837(3) 175(4) .
O1W H1WB N1 0.85(4) 2.09(4) 2.909(3) 164(4) 1_655
O2W H2WA O3 0.84 1.96 2.805(4) 179.6 .
O2W H2WB O5 0.84 2.18 3.022(5) 179.7 6
N3 H3N O4 0.89(3) 2.13(3) 2.988(3) 162(2) .
N4 H4N O1W 0.87(3) 2.00(3) 2.867(3) 178(3) 7_546
N5 H5N O5 0.88(3) 1.99(3) 2.854(3) 166(3) 6
N6 H6N O1 0.88(4) 2.59(4) 3.416(3) 158(3) .
N6 H6N N7 0.88(4) 2.17(4) 2.713(4) 119(3) .
N6 H6N N7A 0.88(4) 2.03(4) 2.592(18) 121(3) .

loop_
_geom_torsion_atom_site_label_1
_geom_torsion_atom_site_label_2
_geom_torsion_atom_site_label_3
_geom_torsion_atom_site_label_4
_geom_torsion
_geom_torsion_site_symmetry_1
_geom_torsion_site_symmetry_2
_geom_torsion_site_symmetry_3
_geom_torsion_site_symmetry_4
C2 N1 N2 C3 -0.5(3) . . . .
N2 N1 C2 O1 0.1(3) . . . .
N2 N1 C2 C1A 178.9(3) . . . .
N2 N1 C2 C1 178.9(3) . . . .
C3 O1 C2 N1 0.4(3) . . . .
C3 O1 C2 C1A -178.7(2) . . . .
C3 O1 C2 C1 -178.7(2) . . . .
N1 N2 C3 O1 0.7(3) . . . .
N1 N2 C3 C4 176.2(2) . . . .
C2 O1 C3 N2 -0.7(3) . . . .
C2 O1 C3 C4 -176.8(2) . . . .
C5 N3 C4 C3 -138.0(2) . . . .
C5 N3 C4 C15 99.5(2) . . . .
N2 C3 C4 N3 117.6(3) . . . .
O1 C3 C4 N3 -67.1(2) . . . .
N2 C3 C4 C15 -119.6(3) . . . .
O1 C3 C4 C15 55.7(3) . . . .
C4 N3 C5 O2 1.0(3) . . . .
C4 N3 C5 C6 179.11(19) . . . .
C7 N4 C6 C5 77.7(3) . . . .
O2 C5 C6 N4 -174.5(2) . . . .
N3 C5 C6 N4 7.3(3) . . . .
C6 N4 C7 O3 1.4(4) . . . .
C6 N4 C7 C8A -179.9(2) . . . .
C6 N4 C7 C8 -179.9(2) . . . .
C8A N5 C9 O4 0.4(4) . . . .
C8 N5 C9 O4 0.4(4) . . . .
C8A N5 C9 C10 179.8(3) . . . .
C8 N5 C9 C10 179.8(3) . . . .
C11 N6 C10 C9 -125.9(3) . . . .
O4 C9 C10 N6 -12.6(4) . . . .
N5 C9 C10 N6 168.0(2) . . . .
C10 N6 C11 O5 -8.2(5) . . . .
C10 N6 C11 C12A 173.2(8) . . . .
C10 N6 C11 C12 174.3(3) . . . .
N3 C4 C15 C16 174.0(2) . . . .
C3 C4 C15 C16 51.3(3) . . . .
C4 C15 C16 C17 -113.8(3) . . . .
C4 C15 C16 C21 64.2(3) . . . .
C21 C16 C17 C18 1.7(4) . . . .
C15 C16 C17 C18 179.8(2) . . . .
C16 C17 C18 C19 -0.4(4) . . . .
C17 C18 C19 C20 -1.3(5) . . . .
C18 C19 C20 C21 1.7(5) . . . .
C19 C20 C21 C16 -0.3(4) . . . .
C17 C16 C21 C20 -1.3(4) . . . .
C15 C16 C21 C20 -179.5(2) . . . .
C9 N5 C8 C7 -58.8(3) . . . .
C9 N5 C8 C22 173.2(3) . . . .
O3 C7 C8 N5 -53.6(3) . . . .
N4 C7 C8 N5 127.7(2) . . . .
O3 C7 C8 C22 69.6(4) . . . .
N4 C7 C8 C22 -109.1(4) . . . .
N5 C8 C22 C23 -178.5(4) . . . .
C7 C8 C22 C23 57.1(6) . . . .
C8 C22 C23 C24 63.6(6) . . . .
C8 C22 C23 C25 -171.9(5) . . . .
C9 N5 C8A C7 -58.8(3) . . . .
C9 N5 C8A C22A -165.4(4) . . . .
O3 C7 C8A N5 -53.6(3) . . . .
N4 C7 C8A N5 127.7(2) . . . .
O3 C7 C8A C22A 60.5(4) . . . .
N4 C7 C8A C22A -118.2(4) . . . .
N5 C8A C22A C23A -91.1(6) . . . .
C7 C8A C22A C23A 154.1(6) . . . .
C8A C22A C23A C24A 151.3(8) . . . .
C8A C22A C23A C25A -82.5(9) . . . .
N1 C2 C1 N7 126.3(3) . . . .
O1 C2 C1 N7 -54.9(3) . . . .
N1 C2 C1 C13 -110.1(3) . . . .
O1 C2 C1 C13 68.7(3) . . . .
C14 C13 C1 N7 173.4(3) . . . .
C14 C13 C1 C2 54.4(3) . . . .
C2 C1 N7 C28 -75.4(3) . . . .
C13 C1 N7 C28 164.1(3) . . . .
C2 C1 N7 C12 154.2(3) . . . .
C13 C1 N7 C12 33.7(4) . . . .
C28 N7 C12 C11 135.0(4) . . . .
C1 N7 C12 C11 -92.3(5) . . . .
C28 N7 C12 C26 16.3(5) . . . .
C1 N7 C12 C26 149.0(4) . . . .
O5 C11 C12 N7 170.7(3) . . . .
N6 C11 C12 N7 -11.7(5) . . . .
O5 C11 C12 C26 -72.8(5) . . . .
N6 C11 C12 C26 104.8(4) . . . .
N7 C12 C26 C27 11.6(5) . . . .
C11 C12 C26 C27 -110.1(4) . . . .
C12 C26 C27 C28 -33.3(5) . . . .
C1 N7 C28 C27 -173.7(4) . . . .
C12 N7 C28 C27 -37.4(5) . . . .
C26 C27 C28 N7 43.4(4) . . . .
N1 C2 C1A N7A 131.2(8) . . . .
O1 C2 C1A N7A -50.0(8) . . . .
N1 C2 C1A C13 -110.1(3) . . . .
O1 C2 C1A C13 68.7(3) . . . .
C14 C13 C1A N7A 166.8(7) . . . .
C14 C13 C1A C2 54.4(3) . . . .
C2 C1A N7A C28A -72.4(12) . . . .
C13 C1A N7A C28A 170.9(12) . . . .
C2 C1A N7A C12A 159.8(10) . . . .
C13 C1A N7A C12A 43.0(13) . . . .
O5 C11 C12A N7A 171.3(6) . . . .
N6 C11 C12A N7A -10.1(14) . . . .
O5 C11 C12A C26A -43(3) . . . .
N6 C11 C12A C26A 135(2) . . . .
C28A N7A C12A C11 129.1(18) . . . .
C1A N7A C12A C11 -101.7(19) . . . .
C28A N7A C12A C26A -27.4(17) . . . .
C1A N7A C12A C26A 101.7(15) . . . .
C11 C12A C26A C27A -114(3) . . . .
N7A C12A C26A C27A 33.9(18) . . . .
C12A C26A C27A C28A -29(2) . . . .
C1A N7A C28A C27A -122.4(18) . . . .
C12A N7A C28A C27A 10(2) . . . .
C26A C27A C28A N7A 13(2) . . . .
